data_2011671
loop_
_publ_author_name
'Singh, Umesh Prasad'
'Thomas, Mini'
'Seshadri, T.P.'
'Bhattacharya, Santanu'

_publ_section_title
;Ethyl
 2-[<i>N</i>-(<i>tert</i>-butyloxycarbonyl)-<small>L</small>-alanylamino]-4-methyl-1,3-thiazole-5-carboxylate
 reveals a <i>trans</i> orientation of the preceding amide N---H with respect
 to the thiazole-ring sulfur
;
_journal_issue 12
_journal_name_full 'Acta Crystallographica Section C'
_journal_page_first 1482
_journal_page_last 1483
_journal_paper_doi 10.1107/S0108270100012439
_journal_volume 56
_journal_year 2000
_chemical_formula_moiety 'C15 H23 N3 O5 S'
_chemical_formula_sum 'C15 H23 N3 O5 S'
_chemical_formula_weight 357.42
_chemical_name_systematic
;
Ethyl 2-[N-(tert-butyloxycarbonyl)-L-alanylamino]-4-methyl-1,3-thiazole-5
-carboxylate
;
_space_group_IT_number 5
_symmetry_cell_setting monoclinic
_symmetry_space_group_name_Hall 'C 2y'
_symmetry_space_group_name_H-M 'C 1 2 1'
_cell_angle_alpha 90.000(10)
_cell_angle_beta 103.666(13)
_cell_angle_gamma 90.000(10)
_cell_formula_units_Z 4
_cell_length_a 19.2711(10)
_cell_length_b 9.769(3)
_cell_length_c 10.2592(10)
_cell_measurement_reflns_used 25
_cell_measurement_temperature 293(2)
_cell_measurement_theta_max 35
_cell_measurement_theta_min 10
_cell_volume 1876.7(6)
_computing_cell_refinement 'CAD-4 Software'
_computing_data_collection 'CAD-4 Software (Enraf-Nonius, 1989)'
_computing_data_reduction 'MolEN (Fair, 1990)'
_computing_molecular_graphics 'PLATON (Spek, 1990) and ORTEP-3 (Farrugia, 1997)'
_computing_publication_material 'PLATON and  SHELXL97'
_computing_structure_refinement 'SHELXL97 (Sheldrick, 1997)'
_computing_structure_solution 'SHELXS97 (Sheldrick, 1990)'
_diffrn_ambient_temperature 293(2)
_diffrn_measured_fraction_theta_full .996
_diffrn_measured_fraction_theta_max .996
_diffrn_measurement_device_type 'ENRAF-NONIUS CAD-4'
_diffrn_measurement_method \w/2\q
_diffrn_radiation_monochromator graphite
_diffrn_radiation_source 'fine-focus sealed tube'
_diffrn_radiation_type CuK\a
_diffrn_radiation_wavelength 1.54180
_diffrn_reflns_av_R_equivalents .0212
_diffrn_reflns_av_sigmaI/netI .0157
_diffrn_reflns_limit_h_max 23
_diffrn_reflns_limit_h_min 0
_diffrn_reflns_limit_k_max 11
_diffrn_reflns_limit_k_min 0
_diffrn_reflns_limit_l_max 12
_diffrn_reflns_limit_l_min -12
_diffrn_reflns_number 1944
_diffrn_reflns_theta_full 69.94
_diffrn_reflns_theta_max 69.94
_diffrn_reflns_theta_min 4.44
_diffrn_standards_decay_% <2.0
_diffrn_standards_interval_time 60
_diffrn_standards_number 2
_exptl_absorpt_coefficient_mu 1.784
_exptl_absorpt_correction_T_max .931
_exptl_absorpt_correction_T_min .738
_exptl_absorpt_correction_type psi-scan
_exptl_absorpt_process_details '(North et al., 1968)'
_exptl_crystal_colour colourless
_exptl_crystal_density_diffrn 1.265
_exptl_crystal_density_method 'not measured'
_exptl_crystal_description plate
_exptl_crystal_F_000 760
_exptl_crystal_size_max .13
_exptl_crystal_size_mid .06
_exptl_crystal_size_min .04
_refine_diff_density_max .337
_refine_diff_density_min -.181
_refine_ls_abs_structure_details Flack,(1983)
_refine_ls_abs_structure_Flack -.03(2)
_refine_ls_extinction_coef .0027(3)
_refine_ls_extinction_method SHELXL
_refine_ls_goodness_of_fit_ref 1.035
_refine_ls_hydrogen_treatment constr
_refine_ls_matrix_type full
_refine_ls_number_parameters 207
_refine_ls_number_reflns 1886
_refine_ls_number_restraints 2
_refine_ls_restrained_S_all 1.038
_refine_ls_R_factor_all .0405
_refine_ls_R_factor_gt .0379
_refine_ls_shift/su_max .018
_refine_ls_shift/su_mean .001
_refine_ls_structure_factor_coef Fsqd
_refine_ls_weighting_details 'w=1/[\s^2^(Fo^2^)+(0.0740P)^2^+0.4897P] where P=(Fo^2^+2Fc^2^)/3'
_refine_ls_weighting_scheme calc
_refine_ls_wR_factor_ref .1088
_reflns_number_gt 1756
_reflns_number_total 1886
_reflns_threshold_expression I>2\s(I)
_cod_data_source_file vj1112.cif
_cod_data_source_block I
_cod_original_cell_volume 1876.8(6)
_cod_original_sg_symbol_H-M 'C 2'
_cod_database_code 2011671
_cod_database_fobs_code 2011671

loop_
_symmetry_equiv_pos_as_xyz
'x, y, z'
'-x, y, -z'
'x+1/2, y+1/2, z'
'-x+1/2, y+1/2, -z'

loop_
_atom_site_label
_atom_site_fract_x
_atom_site_fract_y
_atom_site_fract_z
_atom_site_U_iso_or_equiv
_atom_site_adp_type
_atom_site_calc_flag
_atom_site_refinement_flags
_atom_site_occupancy
_atom_site_disorder_assembly
_atom_site_disorder_group
_atom_site_type_symbol
C1 .2714(3) .8387(14) -.1010(5) .160(4) Uani d . 1 . . C
H1A .2662 .7496 -.0650 .240 Uiso calc R 1 . . H
H1B .2752 .8300 -.1922 .240 Uiso calc R 1 . . H
H1C .2305 .8937 -.0980 .240 Uiso calc R 1 . . H
C2 .4031(3) .8156(7) .0015(5) .1119(19) Uani d . 1 . . C
H2A .4424 .8569 .0644 .168 Uiso calc R 1 . . H
H2B .4157 .8030 -.0829 .168 Uiso calc R 1 . . H
H2C .3924 .7284 .0353 .168 Uiso calc R 1 . . H
C3 .35335(17) 1.04047(13) -.07835(15) .119(2) Uani d . 1 . . C
H3A .3111 1.0960 -.0956 .179 Uiso calc R 1 . . H
H3B .3670 1.0235 -.1610 .179 Uiso calc R 1 . . H
H3C .3913 1.0874 -.0173 .179 Uiso calc R 1 . . H
C4 .33876(17) .90706(13) -.01775(15) .0731(10) Uani d R 1 . . C
O1 .32967(6) .94856(12) .11453(11) .0680(6) Uani d R 1 . . O
C0' .31757(7) .85388(13) .20182(11) .0585(7) Uani d R 1 . . C
O0' .30309(6) .73517(12) .17723(12) .0901(9) Uani d R 1 . . O
N1 .32382(7) .91199(13) .32228(11) .0641(7) Uani d R 1 . . N
H1 .3326 .9982 .3320 .077 Uiso calc R 1 . . H
C1A .31590(7) .83149(13) .43640(11) .0581(7) Uani d R 1 . . C
H1AA .3079 .7356 .4089 .070 Uiso calc R 1 . . H
C1B .3822(2) .8409(6) .5504(4) .0861(12) Uani d . 1 . . C
H1B1 .4224 .8042 .5216 .129 Uiso calc R 1 . . H
H1B2 .3750 .7894 .6258 .129 Uiso calc R 1 . . H
H1B3 .3913 .9349 .5760 .129 Uiso calc R 1 . . H
C1' .25284(19) .8821(3) .4848(3) .0509(7) Uani d . 1 . . C
O1' .23896(15) 1.0042(2) .4951(3) .0661(6) Uani d . 1 . . O
N2 .21172(13) .7829(3) .5221(2) .0511(5) Uani d . 1 . . N
H2 .2228 .6991 .5113 .061 Uiso calc R 1 . . H
C5 .15358(15) .8067(3) .5757(3) .0475(6) Uani d . 1 . . C
N3 .11963(14) .7040(3) .6120(3) .0542(6) Uani d . 1 . . N
C6 .06421(17) .7486(4) .6642(3) .0559(7) Uani d . 1 . . C
C6' .0186(2) .6434(4) .7081(5) .0801(11) Uani d . 1 . . C
H6'1 .0393 .5545 .7051 .120 Uiso calc R 1 . . H
H6'2 -.0283 .6452 .6494 .120 Uiso calc R 1 . . H
H6'3 .0152 .6628 .7982 .120 Uiso calc R 1 . . H
C7 .05840(17) .8894(3) .6674(3) .0551(7) Uani d . 1 . . C
S1 .12288(4) .96626(6) .60170(8) .0570(2) Uani d . 1 . . S
C8' .00871(18) .9806(5) .7128(4) .0671(8) Uani d . 1 . . C
O8' .01048(17) 1.1029(3) .7036(4) .0948(10) Uani d . 1 . . O
O9 -.03728(16) .9129(3) .7656(3) .0872(8) Uani d . 1 . . O
C10 -.0873(3) 1.0027(6) .8134(6) .1105(17) Uani d D 1 . . C
H10A -.1214 1.0432 .7385 .133 Uiso calc R 1 . . H
H10B -.0618 1.0754 .8692 .133 Uiso calc R 1 . . H
C11 -.1240(4) .9120(7) .8925(9) .157(3) Uani d D 1 . . C
H11A -.1486 .8404 .8358 .235 Uiso calc R 1 . . H
H11B -.1577 .9645 .9271 .235 Uiso calc R 1 . . H
H11C -.0893 .8724 .9657 .235 Uiso calc R 1 . . H

loop_
_atom_site_aniso_label
_atom_site_aniso_U_11
_atom_site_aniso_U_22
_atom_site_aniso_U_33
_atom_site_aniso_U_12
_atom_site_aniso_U_13
_atom_site_aniso_U_23
C1 .117(4) .284(12) .070(3) -.029(6) .002(2) -.020(5)
C2 .143(4) .108(4) .095(3) .058(4) .047(3) -.002(3)
C3 .175(5) .110(4) .093(3) .041(4) .069(4) .034(3)
C4 .082(2) .083(3) .0574(17) .019(2) .0235(15) .0046(17)
O1 .0926(14) .0556(14) .0639(11) .0128(12) .0345(10) .0073(11)
C0' .0647(16) .0499(19) .0630(16) .0007(14) .0194(13) .0012(14)
O0' .132(2) .0593(17) .0757(16) -.0286(16) .0191(16) -.0123(14)
N1 .101(2) .0345(13) .0694(15) -.0052(13) .0466(14) -.0001(11)
C1A .0784(18) .0328(13) .0717(17) -.0004(14) .0345(14) .0066(14)
C1B .076(2) .089(3) .095(3) .014(2) .0232(18) .025(3)
C1' .0704(18) .0304(15) .0561(15) -.0016(11) .0236(13) .0004(11)
O1' .0869(15) .0273(12) .0958(15) -.0012(9) .0450(13) .0027(10)
N2 .0693(14) .0275(10) .0622(13) -.0019(10) .0270(11) .0000(10)
C5 .0631(15) .0298(13) .0502(12) -.0023(11) .0149(11) .0006(10)
N3 .0690(15) .0308(12) .0674(14) -.0022(10) .0251(12) .0010(10)
C6 .0595(16) .0424(15) .0680(17) -.0007(13) .0194(13) .0026(13)
C6' .086(2) .055(2) .112(3) -.0030(19) .047(2) .010(2)
C7 .0591(17) .0458(17) .0608(16) .0043(13) .0147(13) -.0011(14)
S1 .0666(4) .0318(4) .0743(5) .0025(3) .0201(3) -.0004(3)
C8' .0628(17) .056(2) .082(2) .0035(17) .0156(15) -.0074(18)
O8' .0875(18) .0509(16) .149(3) .0145(13) .0331(18) -.0126(17)
O9 .0866(17) .0715(19) .117(2) .0099(14) .0518(15) -.0043(16)
C10 .106(3) .096(4) .148(4) .019(3) .066(3) -.015(3)
C11 .150(6) .113(6) .252(9) .004(4) .135(7) -.005(6)

loop_
_atom_type_symbol
_atom_type_description
_atom_type_scat_dispersion_real
_atom_type_scat_dispersion_imag
_atom_type_scat_source
C C .0181 .0091 'International Tables Vol C Tables 4.2.6.8 and 6.1.1.4'
H H .0000 .0000 'International Tables Vol C Tables 4.2.6.8 and 6.1.1.4'
N N .0311 .0180 'International Tables Vol C Tables 4.2.6.8 and 6.1.1.4'
O O .0492 .0322 'International Tables Vol C Tables 4.2.6.8 and 6.1.1.4'
S S .3331 .5567 'International Tables Vol C Tables 4.2.6.8 and 6.1.1.4'

loop_
_geom_angle_atom_site_label_1
_geom_angle_atom_site_label_2
_geom_angle_atom_site_label_3
_geom_angle
_geom_angle_publ_flag
O1 C4 C2 108.5(2) no
O1 C4 C3 102.60(10) no
C2 C4 C3 110.0(3) no
O1 C4 C1 111.5(3) no
C2 C4 C1 112.3(5) no
C3 C4 C1 111.5(4) no
C0' O1 C4 120.20(10) yes
O0' C0' N1 124.50(10) no
O0' C0' O1 126.20(10) no
N1 C0' O1 109.30(10) no
C0' N1 C1A 120.80(10) no
N1 C1A C1' 109.71(12) no
N1 C1A C1B 111.09(18) no
C1' C1A C1B 109.0(2) no
O1' C1' N2 120.8(3) no
O1' C1' C1A 123.8(3) no
N2 C1' C1A 115.4(2) no
C1' N2 C5 125.0(3) no
N3 C5 N2 119.7(3) no
N3 C5 S1 116.3(2) no
N2 C5 S1 124.0(2) no
C5 N3 C6 110.9(3) no
N3 C6 C7 113.6(3) no
N3 C6 C6' 117.9(3) no
C7 C6 C6' 128.5(3) yes
C6 C7 C8' 132.6(3) no
C6 C7 S1 110.8(3) no
C8' C7 S1 116.5(3) no
C5 S1 C7 88.36(15) yes
O8' C8' O9 124.4(4) no
O8' C8' C7 123.3(4) no
O9 C8' C7 112.3(4) no
C8' O9 C10 113.2(4) yes
O9 C10 C11 105.1(4) no

loop_
_geom_bond_atom_site_label_1
_geom_bond_atom_site_label_2
_geom_bond_site_symmetry_2
_geom_bond_distance
_geom_bond_publ_flag
C1 C4 . 1.529(7) no
C2 C4 . 1.504(5) no
C3 C4 . 1.499(2) yes
C4 O1 . 1.466(2) yes
O1 C0' . 1.346(2) yes
C0' O0' . 1.206(2) yes
C0' N1 . 1.339(2) yes
N1 C1A . 1.448(2) yes
C1A C1' . 1.501(4) no
C1A C1B . 1.518(4) no
C1' O1' . 1.233(4) yes
C1' N2 . 1.362(4) yes
N2 C5 . 1.380(4) yes
C5 N3 . 1.299(4) yes
C5 S1 . 1.710(3) yes
N3 C6 . 1.374(4) yes
C6 C7 . 1.381(5) yes
C6 C6' . 1.490(5) no
C7 C8' . 1.463(5) yes
C7 S1 . 1.720(3) yes
C8' O8' . 1.199(6) yes
C8' O9 . 1.320(5) yes
O9 C10 . 1.470(5) no
C10 C11 . 1.489(3) no

loop_
_geom_hbond_atom_site_label_D
_geom_hbond_atom_site_label_H
_geom_hbond_atom_site_label_A
_geom_hbond_site_symmetry_A
_geom_hbond_distance_DH
_geom_hbond_distance_HA
_geom_hbond_distance_DA
_geom_hbond_angle_DHA
_geom_hbond_publ_flag
N1 H1 N3 4_556 .86 2.23 3.071(3) 166 no
N2 H2 O1' 4_546 .86 2.05 2.903(4) 173 no
C3 H3A O0' 4_555 .96 2.55 3.506(3) 172 no

loop_
_geom_torsion_atom_site_label_1
_geom_torsion_atom_site_label_2
_geom_torsion_atom_site_label_3
_geom_torsion_atom_site_label_4
_geom_torsion
_geom_torsion_publ_flag
C2 C4 O1 C0' -61.7(3) no
C3 C4 O1 C0' -178.10(10) yes
C1 C4 O1 C0' 62.5(5) no
C4 O1 C0' O0' -11.18(15) no
C4 O1 C0' N1 169.05(15) yes
O0' C0' N1 C1A 2.4(2) no
O1 C0' N1 C1A -177.80(10) yes
C0' N1 C1A C1' -117.15(14) yes
C0' N1 C1A C1B 122.3(2) no
N1 C1A C1' O1' -42.4(4) no
C1B C1A C1' O1' 79.4(4) no
N1 C1A C1' N2 139.6(2) no
C1B C1A C1' N2 -98.6(3) no
O1' C1' N2 C5 -1.4(5) no
C1A C1' N2 C5 176.6(2) yes
C1' N2 C5 N3 -177.6(3) yes
C1' N2 C5 S1 1.1(4) yes
N2 C5 N3 C6 179.3(2) no
S1 C5 N3 C6 .5(3) no
C5 N3 C6 C7 -.8(4) no
C5 N3 C6 C6' 178.7(3) no
N3 C6 C7 C8' 179.8(3) no
C6' C6 C7 C8' .4(7) no
N3 C6 C7 S1 .8(4) no
C6' C6 C7 S1 -178.6(3) no
N3 C5 S1 C7 .0(2) no
N2 C5 S1 C7 -178.8(3) no
C6 C7 S1 C5 -.4(3) no
C8' C7 S1 C5 -179.6(3) no
C6 C7 C8' O8' -177.4(4) yes
S1 C7 C8' O8' 1.5(5) yes
C6 C7 C8' O9 3.1(6) no
S1 C7 C8' O9 -177.9(2) no
O8' C8' O9 C10 -.1(6) no
C7 C8' O9 C10 179.3(4) yes
C8' O9 C10 C11 -169.0(5) yes

loop_
_cod_related_entry_id
_cod_related_entry_database
_cod_related_entry_code
1 ChemSpider 21182239
